data_4032336
loop_
_publ_author_name
'Liao, Hai-Bing'
'Huang, Guang-Hui'
'Yu, Mei-Hua'
'Lei, Chun'
'Hou, Ai-Jun'

_publ_section_title
;
 Five Pairs of Meroterpenoid Enantiomers from Rhododendron capitatum.
;
_journal_issue 3
_journal_name_full 'The Journal of organic chemistry'
_journal_page_first 1632
_journal_page_last 1637
_journal_paper_doi 10.1021/acs.joc.6b02800
_journal_volume 82
_journal_year 2017
_chemical_absolute_configuration ad
_chemical_formula_sum 'C17 H22 O3'
_chemical_formula_weight 274.34
_chemical_name_systematic
; 
 ? 
;
_space_group_crystal_system monoclinic
_space_group_IT_number 4
_space_group_name_Hall 'P 2yb'
_space_group_name_H-M_alt 'P 1 21 1'
_symmetry_space_group_name_Hall 'P 2yb'
_symmetry_space_group_name_H-M 'P 1 21 1'
_atom_sites_solution_hydrogens geom
_audit_creation_method SHELXL-2013
_cell_angle_alpha 90
_cell_angle_beta 91.31
_cell_angle_gamma 90
_cell_formula_units_Z 4
_cell_length_a 7.43410(10)
_cell_length_b 14.7479(2)
_cell_length_c 13.38190(10)
_cell_measurement_reflns_used 7909
_cell_measurement_temperature 140(2)
_cell_measurement_theta_max 68.84
_cell_measurement_theta_min 6.00
_cell_volume 1466.77(3)
_computing_cell_refinement 'Bruker SAINT'
_computing_data_collection 'Bruker APEX2'
_computing_data_reduction 'Bruker SAINT'
_computing_molecular_graphics 'Bruker SHELXTL'
_computing_publication_material 'Bruker SHELXTL'
_computing_structure_refinement 'SHELXL-2013 (Sheldrick, 2013)'
_computing_structure_solution 'SHELXS-97 (Sheldrick, 2008)'
_diffrn_ambient_temperature 140(2)
_diffrn_measured_fraction_theta_full 0.981
_diffrn_measured_fraction_theta_max 0.959
_diffrn_measurement_device_type 'Bruker APEX-II CCD'
_diffrn_measurement_method '\f and \w scans'
_diffrn_radiation_type CuK\a
_diffrn_radiation_wavelength 1.54178
_diffrn_reflns_av_R_equivalents 0.0224
_diffrn_reflns_av_unetI/netI 0.0255
_diffrn_reflns_Laue_measured_fraction_full 0.981
_diffrn_reflns_Laue_measured_fraction_max 0.959
_diffrn_reflns_limit_h_max 8
_diffrn_reflns_limit_h_min -8
_diffrn_reflns_limit_k_max 12
_diffrn_reflns_limit_k_min -17
_diffrn_reflns_limit_l_max 16
_diffrn_reflns_limit_l_min -15
_diffrn_reflns_number 11200
_diffrn_reflns_point_group_measured_fraction_full 0.779
_diffrn_reflns_point_group_measured_fraction_max 0.758
_diffrn_reflns_theta_full 67.679
_diffrn_reflns_theta_max 69.507
_diffrn_reflns_theta_min 4.462
_exptl_absorpt_coefficient_mu 0.669
_exptl_absorpt_correction_T_max 0.7533
_exptl_absorpt_correction_T_min 0.6837
_exptl_absorpt_correction_type multi-scan
_exptl_absorpt_process_details sadabs
_exptl_crystal_colour colourless
_exptl_crystal_density_diffrn 1.242
_exptl_crystal_description block
_exptl_crystal_F_000 592
_exptl_crystal_size_max 0.300
_exptl_crystal_size_mid 0.150
_exptl_crystal_size_min 0.120
_refine_diff_density_max 0.198
_refine_diff_density_min -0.325
_refine_diff_density_rms 0.058
_refine_ls_abs_structure_details
; 
 Flack x determined using 1386 quotients [(I+)-(I-)]/[(I+)+(I-)] 
 (Parsons and Flack (2004), Acta Cryst. A60, s61). 
;
_refine_ls_abs_structure_Flack 0.01(6)
_refine_ls_extinction_method none
_refine_ls_goodness_of_fit_ref 1.095
_refine_ls_hydrogen_treatment constr
_refine_ls_matrix_type full
_refine_ls_number_parameters 371
_refine_ls_number_reflns 4160
_refine_ls_number_restraints 1
_refine_ls_restrained_S_all 1.095
_refine_ls_R_factor_all 0.0338
_refine_ls_R_factor_gt 0.0331
_refine_ls_shift/su_max 0.009
_refine_ls_shift/su_mean 0.000
_refine_ls_structure_factor_coef Fsqd
_refine_ls_weighting_details 'w=1/[\s^2^(Fo^2^)+(0.0644P)^2^+0.1021P] where P=(Fo^2^+2Fc^2^)/3'
_refine_ls_weighting_scheme calc
_refine_ls_wR_factor_gt 0.0847
_refine_ls_wR_factor_ref 0.0901
_reflns_Friedel_coverage 0.518
_reflns_Friedel_fraction_full 0.558
_reflns_Friedel_fraction_max 0.540
_reflns_number_gt 4113
_reflns_number_total 4160
_reflns_threshold_expression 'I > 2\s(I)'
_cod_data_source_file jo6b02800_si_003.cif
_cod_data_source_block cu_dm14182_0m
_cod_database_code 4032336
_shelx_space_group_comment
; 
The symmetry employed for this shelxl refinement is uniquely defined 
by the following loop, which should always be used as a source of 
symmetry information in preference to the above space-group names. 
They are only intended as comments. 
;
_shelx_estimated_absorpt_t_min 0.824
_shelx_estimated_absorpt_t_max 0.924
_shelxl_version_number 2013-4

loop_
_space_group_symop_operation_xyz
'x, y, z'
'-x, y+1/2, -z'

loop_
_atom_site_label
_atom_site_type_symbol
_atom_site_fract_x
_atom_site_fract_y
_atom_site_fract_z
_atom_site_U_iso_or_equiv
_atom_site_adp_type
_atom_site_occupancy
_atom_site_site_symmetry_order
_atom_site_calc_flag
_atom_site_refinement_flags_posn
_atom_site_refinement_flags_adp
O1 O 0.16733(17) 0.96940(11) 0.75092(10) 0.0289(3) Uani 1 1 d . .
O2 O 0.05002(17) 0.85002(11) 0.50897(10) 0.0271(3) Uani 1 1 d . .
O3 O 0.3775(2) 0.94480(12) 0.41988(10) 0.0336(4) Uani 1 1 d . .
H3 H 0.4502 0.9696 0.3813 0.050 Uiso 1 1 calc R U
O1' O 0.72795(17) 0.85861(11) 0.01720(10) 0.0266(3) Uani 1 1 d . .
O2' O 0.54109(18) 0.98806(11) 0.23827(10) 0.0293(3) Uani 1 1 d . .
O3' O 0.8892(2) 0.93197(11) 0.35269(10) 0.0320(4) Uani 1 1 d . .
H3' H 0.9521 0.9129 0.4012 0.048 Uiso 1 1 calc R U
C2 C 0.0453(2) 0.89292(16) 0.73327(14) 0.0269(5) Uani 1 1 d . .
C3 C 0.1456(2) 0.81943(16) 0.67470(14) 0.0250(4) Uani 1 1 d . .
H3A H 0.2501 0.7953 0.7149 0.030 Uiso 1 1 calc R U
C4 C 0.2078(2) 0.85994(15) 0.57605(14) 0.0236(4) Uani 1 1 d . .
H4 H 0.3079 0.8220 0.5501 0.028 Uiso 1 1 calc R U
C5 C 0.3598(2) 0.99680(16) 0.50322(14) 0.0256(4) Uani 1 1 d . .
C6 C 0.4251(3) 1.08470(17) 0.51213(16) 0.0289(4) Uani 1 1 d . .
H6 H 0.4845 1.1119 0.4576 0.035 Uiso 1 1 calc R U
C7 C 0.4041(2) 1.13344(16) 0.60063(16) 0.0291(5) Uani 1 1 d . .
C8 C 0.3160(3) 1.09308(17) 0.67995(15) 0.0286(4) Uani 1 1 d . .
H8 H 0.3012 1.1253 0.7407 0.034 Uiso 1 1 calc R U
C16 C 0.4741(3) 1.22885(18) 0.61144(19) 0.0376(5) Uani 1 1 d . .
H16A H 0.6037 1.2273 0.6263 0.056 Uiso 1 1 calc R U
H16B H 0.4125 1.2593 0.6661 0.056 Uiso 1 1 calc R U
H16C H 0.4515 1.2621 0.5490 0.056 Uiso 1 1 calc R U
C9 C -0.1211(3) 0.92937(17) 0.67390(15) 0.0303(5) Uani 1 1 d . .
H9A H -0.2078 0.9537 0.7221 0.036 Uiso 1 1 calc R U
H9B H -0.0820 0.9805 0.6317 0.036 Uiso 1 1 calc R U
C10 C -0.2193(3) 0.85982(18) 0.60659(17) 0.0341(5) Uani 1 1 d . .
H10A H -0.3040 0.8242 0.6469 0.041 Uiso 1 1 calc R U
H10B H -0.2898 0.8920 0.5539 0.041 Uiso 1 1 calc R U
C11 C -0.0855(3) 0.79634(17) 0.55852(15) 0.0292(5) Uani 1 1 d . .
H11 H -0.1484 0.7553 0.5095 0.035 Uiso 1 1 calc R U
C12 C 0.0240(3) 0.74089(17) 0.63514(16) 0.0291(5) Uani 1 1 d . .
C13 C 0.1346(3) 0.66822(18) 0.58127(18) 0.0363(5) Uani 1 1 d . .
H13A H 0.0542 0.6202 0.5564 0.054 Uiso 1 1 calc R U
H13B H 0.2238 0.6422 0.6281 0.054 Uiso 1 1 calc R U
H13C H 0.1963 0.6960 0.5250 0.054 Uiso 1 1 calc R U
C14 C -0.0908(3) 0.69034(19) 0.71014(19) 0.0391(5) Uani 1 1 d . .
H14A H -0.1568 0.6414 0.6759 0.059 Uiso 1 1 calc R U
H14B H -0.1765 0.7325 0.7397 0.059 Uiso 1 1 calc R U
H14C H -0.0129 0.6646 0.7630 0.059 Uiso 1 1 calc R U
C15 C 0.0035(3) 0.8658(2) 0.84007(15) 0.0369(5) Uani 1 1 d . .
H15A H -0.0189 0.9204 0.8797 0.055 Uiso 1 1 calc R U
H15B H 0.1059 0.8327 0.8694 0.055 Uiso 1 1 calc R U
H15C H -0.1036 0.8271 0.8398 0.055 Uiso 1 1 calc R U
C16' C 1.1412(3) 0.65816(19) 0.1962(2) 0.0404(6) Uani 1 1 d . .
H16D H 1.2602 0.6735 0.1712 0.061 Uiso 1 1 calc R U
H16E H 1.0863 0.6110 0.1539 0.061 Uiso 1 1 calc R U
H16F H 1.1535 0.6359 0.2650 0.061 Uiso 1 1 calc R U
C2' C 0.5773(2) 0.92223(15) 0.02032(14) 0.0234(4) Uani 1 1 d . .
C3' C 0.6436(2) 1.00909(15) 0.07334(14) 0.0229(4) Uani 1 1 d . .
H3'1 H 0.7430 1.0381 0.0357 0.027 Uiso 1 1 calc R U
C4' C 0.7061(2) 0.98508(15) 0.18032(13) 0.0224(4) Uani 1 1 d . .
H4' H 0.7887 1.0340 0.2053 0.027 Uiso 1 1 calc R U
C5' C 0.9017(2) 0.87356(15) 0.27484(14) 0.0236(4) Uani 1 1 d . .
C6' C 1.0084(3) 0.79556(15) 0.27810(15) 0.0267(4) Uani 1 1 d . .
H6' H 1.0710 0.7795 0.3382 0.032 Uiso 1 1 calc R U
C7' C 1.0234(3) 0.74150(15) 0.19400(16) 0.0284(4) Uani 1 1 d . .
C8' C 0.9287(3) 0.76464(16) 0.10668(15) 0.0277(4) Uani 1 1 d . .
H8' H 0.9400 0.7286 0.0483 0.033 Uiso 1 1 calc R U
C9' C 0.4245(2) 0.87610(17) 0.07763(16) 0.0299(5) Uani 1 1 d . .
H9'1 H 0.3549 0.8371 0.0306 0.036 Uiso 1 1 calc R U
H9'2 H 0.4785 0.8364 0.1298 0.036 Uiso 1 1 calc R U
C10' C 0.2948(3) 0.9421(2) 0.12715(18) 0.0380(5) Uani 1 1 d . .
H10C H 0.2063 0.9648 0.0767 0.046 Uiso 1 1 calc R U
H10D H 0.2281 0.9101 0.1797 0.046 Uiso 1 1 calc R U
C11' C 0.3963(3) 1.02148(18) 0.17308(16) 0.0327(5) Uani 1 1 d . .
H11' H 0.3127 1.0605 0.2117 0.039 Uiso 1 1 calc R U
C12' C 0.4942(3) 1.07842(16) 0.09535(16) 0.0307(5) Uani 1 1 d . .
C13' C 0.5753(4) 1.16405(18) 0.1433(2) 0.0443(6) Uani 1 1 d . .
H13D H 0.6296 1.1488 0.2085 0.066 Uiso 1 1 calc R U
H13E H 0.4805 1.2093 0.1520 0.066 Uiso 1 1 calc R U
H13F H 0.6678 1.1888 0.0999 0.066 Uiso 1 1 calc R U
C14' C 0.3747(4) 1.1116(2) 0.0076(2) 0.0458(6) Uani 1 1 d . .
H14D H 0.2886 1.1564 0.0317 0.069 Uiso 1 1 calc R U
H14E H 0.3093 1.0600 -0.0218 0.069 Uiso 1 1 calc R U
H14F H 0.4501 1.1394 -0.0431 0.069 Uiso 1 1 calc R U
C15' C 0.5307(3) 0.93521(19) -0.09071(15) 0.0338(5) Uani 1 1 d . .
H15D H 0.5377 0.8767 -0.1252 0.051 Uiso 1 1 calc R U
H15E H 0.6161 0.9777 -0.1200 0.051 Uiso 1 1 calc R U
H15F H 0.4084 0.9595 -0.0981 0.051 Uiso 1 1 calc R U
C4'A C 0.8029(2) 0.89658(14) 0.18808(13) 0.0210(4) Uani 1 1 d . .
C8'A C 0.8177(2) 0.84037(15) 0.10486(14) 0.0224(4) Uani 1 1 d . .
C4A C 0.2692(2) 0.95607(15) 0.58242(14) 0.0231(4) Uani 1 1 d . .
C8A C 0.2500(2) 1.00567(16) 0.66953(14) 0.0255(4) Uani 1 1 d . .

loop_
_atom_site_aniso_label
_atom_site_aniso_U_11
_atom_site_aniso_U_22
_atom_site_aniso_U_33
_atom_site_aniso_U_23
_atom_site_aniso_U_13
_atom_site_aniso_U_12
O1 0.0287(7) 0.0380(9) 0.0202(6) 0.0008(6) 0.0021(5) -0.0060(6)
O2 0.0294(6) 0.0303(8) 0.0214(6) 0.0059(6) -0.0043(5) -0.0051(6)
O3 0.0425(8) 0.0334(9) 0.0255(7) 0.0037(7) 0.0115(6) -0.0065(7)
O1' 0.0254(6) 0.0326(9) 0.0217(6) -0.0047(6) -0.0018(5) 0.0049(6)
O2' 0.0324(7) 0.0336(9) 0.0222(7) 0.0032(6) 0.0062(5) 0.0109(6)
O3' 0.0464(8) 0.0294(9) 0.0199(6) -0.0024(6) -0.0080(5) 0.0110(7)
C2 0.0235(8) 0.0343(13) 0.0229(9) 0.0044(9) 0.0026(7) -0.0045(8)
C3 0.0204(8) 0.0300(11) 0.0247(9) 0.0082(8) 0.0001(7) -0.0006(8)
C4 0.0212(8) 0.0285(11) 0.0211(8) 0.0043(8) -0.0005(6) 0.0009(8)
C5 0.0237(8) 0.0303(12) 0.0228(9) 0.0038(8) 0.0011(7) 0.0006(8)
C6 0.0249(9) 0.0311(12) 0.0308(10) 0.0088(9) 0.0036(7) -0.0020(8)
C7 0.0215(9) 0.0279(12) 0.0377(11) 0.0036(9) -0.0021(7) 0.0001(8)
C8 0.0251(9) 0.0326(12) 0.0281(10) -0.0022(9) -0.0003(7) -0.0011(8)
C16 0.0304(10) 0.0311(13) 0.0515(13) 0.0010(11) 0.0012(9) -0.0045(9)
C9 0.0236(9) 0.0358(13) 0.0316(10) 0.0008(10) 0.0018(7) 0.0025(9)
C10 0.0217(8) 0.0395(14) 0.0409(11) 0.0024(11) -0.0056(7) 0.0006(9)
C11 0.0243(9) 0.0311(13) 0.0319(10) 0.0032(9) -0.0026(7) -0.0052(8)
C12 0.0257(9) 0.0293(12) 0.0323(10) 0.0074(9) 0.0033(7) -0.0033(8)
C13 0.0374(11) 0.0276(12) 0.0442(12) 0.0056(10) 0.0064(9) 0.0018(9)
C14 0.0365(11) 0.0383(14) 0.0429(12) 0.0095(11) 0.0082(9) -0.0080(10)
C15 0.0370(10) 0.0485(15) 0.0254(10) 0.0063(10) 0.0083(8) -0.0045(10)
C16' 0.0387(11) 0.0298(13) 0.0523(14) -0.0061(11) -0.0096(10) 0.0100(10)
C2' 0.0221(8) 0.0262(11) 0.0217(9) -0.0011(8) -0.0025(6) 0.0024(8)
C3' 0.0230(8) 0.0251(11) 0.0207(8) 0.0044(8) -0.0003(6) -0.0016(8)
C4' 0.0256(9) 0.0224(11) 0.0192(8) 0.0005(8) 0.0010(7) 0.0011(7)
C5' 0.0257(8) 0.0233(11) 0.0218(9) 0.0001(8) -0.0007(6) -0.0002(8)
C6' 0.0272(9) 0.0253(11) 0.0274(9) 0.0030(9) -0.0052(7) 0.0017(8)
C7' 0.0230(9) 0.0237(12) 0.0384(11) -0.0020(9) -0.0030(7) 0.0006(8)
C8' 0.0245(9) 0.0286(12) 0.0300(9) -0.0082(9) -0.0015(7) 0.0003(8)
C9' 0.0249(9) 0.0286(12) 0.0362(10) 0.0015(9) -0.0014(7) -0.0047(8)
C10' 0.0227(9) 0.0452(15) 0.0465(12) 0.0038(12) 0.0070(8) 0.0017(9)
C11' 0.0291(10) 0.0389(13) 0.0304(10) -0.0004(10) 0.0046(8) 0.0132(9)
C12' 0.0362(10) 0.0257(12) 0.0299(10) 0.0014(9) -0.0061(8) 0.0092(9)
C13' 0.0615(15) 0.0226(13) 0.0480(14) 0.0001(11) -0.0157(11) 0.0066(11)
C14' 0.0535(14) 0.0392(15) 0.0440(14) 0.0018(11) -0.0160(11) 0.0168(12)
C15' 0.0334(10) 0.0426(14) 0.0250(10) -0.0022(10) -0.0075(8) 0.0058(10)
C4'A 0.0201(8) 0.0210(10) 0.0220(9) 0.0022(8) 0.0017(6) -0.0001(7)
C8'A 0.0179(7) 0.0262(11) 0.0230(9) -0.0012(8) 0.0016(6) -0.0024(7)
C4A 0.0187(8) 0.0274(11) 0.0231(9) 0.0033(8) -0.0005(6) 0.0001(7)
C8A 0.0209(8) 0.0324(12) 0.0232(9) 0.0030(9) -0.0004(6) 0.0012(8)

loop_
_atom_type_symbol
_atom_type_description
_atom_type_scat_dispersion_real
_atom_type_scat_dispersion_imag
_atom_type_scat_source
C C 0.0181 0.0091 'International Tables Vol C Tables 4.2.6.8 and 6.1.1.4'
H H 0.0000 0.0000 'International Tables Vol C Tables 4.2.6.8 and 6.1.1.4'
O O 0.0492 0.0322 'International Tables Vol C Tables 4.2.6.8 and 6.1.1.4'

loop_
_geom_angle_atom_site_label_1
_geom_angle_atom_site_label_2
_geom_angle_atom_site_label_3
_geom_angle
C8A O1 C2 117.38(15)
C11 O2 C4 109.14(13)
C5 O3 H3 109.5
C8'A O1' C2' 117.52(14)
C11' O2' C4' 107.99(14)
C5' O3' H3' 109.5
O1 C2 C15 100.94(16)
O1 C2 C3 108.62(14)
C15 C2 C3 113.87(19)
O1 C2 C9 107.45(17)
C15 C2 C9 113.20(16)
C3 C2 C9 111.89(16)
C4 C3 C2 108.88(17)
C4 C3 C12 100.49(16)
C2 C3 C12 114.41(15)
C4 C3 H3A 110.9
C2 C3 H3A 110.9
C12 C3 H3A 110.9
O2 C4 C4A 111.65(16)
O2 C4 C3 103.63(14)
C4A C4 C3 114.84(17)
O2 C4 H4 108.8
C4A C4 H4 108.8
C3 C4 H4 108.8
O3 C5 C6 123.78(18)
O3 C5 C4A 115.72(19)
C6 C5 C4A 120.50(19)
C5 C6 C7 120.50(19)
C5 C6 H6 119.7
C7 C6 H6 119.7
C8 C7 C6 119.3(2)
C8 C7 C16 119.6(2)
C6 C7 C16 121.1(2)
C8A C8 C7 119.5(2)
C8A C8 H8 120.2
C7 C8 H8 120.2
C7 C16 H16A 109.5
C7 C16 H16B 109.5
H16A C16 H16B 109.5
C7 C16 H16C 109.5
H16A C16 H16C 109.5
H16B C16 H16C 109.5
C10 C9 C2 115.54(19)
C10 C9 H9A 108.4
C2 C9 H9A 108.4
C10 C9 H9B 108.4
C2 C9 H9B 108.4
H9A C9 H9B 107.5
C11 C10 C9 110.62(15)
C11 C10 H10A 109.5
C9 C10 H10A 109.5
C11 C10 H10B 109.5
C9 C10 H10B 109.5
H10A C10 H10B 108.1
O2 C11 C10 108.96(19)
O2 C11 C12 103.47(14)
C10 C11 C12 112.87(18)
O2 C11 H11 110.4
C10 C11 H11 110.4
C12 C11 H11 110.4
C14 C12 C11 113.86(17)
C14 C12 C13 106.3(2)
C11 C12 C13 109.86(18)
C14 C12 C3 118.00(18)
C11 C12 C3 97.25(17)
C13 C12 C3 111.42(17)
C12 C13 H13A 109.5
C12 C13 H13B 109.5
H13A C13 H13B 109.5
C12 C13 H13C 109.5
H13A C13 H13C 109.5
H13B C13 H13C 109.5
C12 C14 H14A 109.5
C12 C14 H14B 109.5
H14A C14 H14B 109.5
C12 C14 H14C 109.5
H14A C14 H14C 109.5
H14B C14 H14C 109.5
C2 C15 H15A 109.5
C2 C15 H15B 109.5
H15A C15 H15B 109.5
C2 C15 H15C 109.5
H15A C15 H15C 109.5
H15B C15 H15C 109.5
C7' C16' H16D 109.5
C7' C16' H16E 109.5
H16D C16' H16E 109.5
C7' C16' H16F 109.5
H16D C16' H16F 109.5
H16E C16' H16F 109.5
O1' C2' C15' 102.07(15)
O1' C2' C3' 108.05(14)
C15' C2' C3' 113.97(19)
O1' C2' C9' 107.73(17)
C15' C2' C9' 112.62(16)
C3' C2' C9' 111.66(16)
C4' C3' C2' 108.92(17)
C4' C3' C12' 100.28(15)
C2' C3' C12' 114.53(15)
C4' C3' H3'1 110.9
C2' C3' H3'1 110.9
C12' C3' H3'1 110.9
O2' C4' C4'A 113.40(15)
O2' C4' C3' 104.31(14)
C4'A C4' C3' 113.66(16)
O2' C4' H4' 108.4
C4'A C4' H4' 108.4
C3' C4' H4' 108.4
O3' C5' C6' 123.21(17)
O3' C5' C4'A 116.00(18)
C6' C5' C4'A 120.78(18)
C7' C6' C5' 120.28(18)
C7' C6' H6' 119.9
C5' C6' H6' 119.9
C6' C7' C8' 119.5(2)
C6' C7' C16' 120.6(2)
C8' C7' C16' 119.9(2)
C8'A C8' C7' 120.03(19)
C8'A C8' H8' 120.0
C7' C8' H8' 120.0
C10' C9' C2' 114.4(2)
C10' C9' H9'1 108.7
C2' C9' H9'1 108.7
C10' C9' H9'2 108.7
C2' C9' H9'2 108.7
H9'1 C9' H9'2 107.6
C11' C10' C9' 110.74(16)
C11' C10' H10C 109.5
C9' C10' H10C 109.5
C11' C10' H10D 109.5
C9' C10' H10D 109.5
H10C C10' H10D 108.1
O2' C11' C10' 109.7(2)
O2' C11' C12' 103.68(16)
C10' C11' C12' 112.80(18)
O2' C11' H11' 110.2
C10' C11' H11' 110.2
C12' C11' H11' 110.2
C11' C12' C13' 110.82(19)
C11' C12' C14' 114.7(2)
C13' C12' C14' 105.8(2)
C11' C12' C3' 96.96(16)
C13' C12' C3' 110.32(18)
C14' C12' C3' 118.11(19)
C12' C13' H13D 109.5
C12' C13' H13E 109.5
H13D C13' H13E 109.5
C12' C13' H13F 109.5
H13D C13' H13F 109.5
H13E C13' H13F 109.5
C12' C14' H14D 109.5
C12' C14' H14E 109.5
H14D C14' H14E 109.5
C12' C14' H14F 109.5
H14D C14' H14F 109.5
H14E C14' H14F 109.5
C2' C15' H15D 109.5
C2' C15' H15E 109.5
H15D C15' H15E 109.5
C2' C15' H15F 109.5
H15D C15' H15F 109.5
H15E C15' H15F 109.5
C8'A C4'A C5' 117.92(18)
C8'A C4'A C4' 120.71(16)
C5' C4'A C4' 120.81(17)
O1' C8'A C8' 116.92(17)
O1' C8'A C4'A 121.60(18)
C8' C8'A C4'A 121.45(17)
C8A C4A C5 118.0(2)
C8A C4A C4 120.82(18)
C5 C4A C4 121.01(18)
O1 C8A C8 116.56(18)
O1 C8A C4A 121.24(19)
C8 C8A C4A 122.18(19)

loop_
_geom_bond_atom_site_label_1
_geom_bond_atom_site_label_2
_geom_bond_distance
O1 C8A 1.371(2)
O1 C2 1.463(3)
O2 C11 1.453(2)
O2 C4 1.468(2)
O3 C5 1.362(3)
O3 H3 0.8400
O1' C8'A 1.363(2)
O1' C2' 1.462(2)
O2' C11' 1.456(2)
O2' C4' 1.467(2)
O3' C5' 1.357(2)
O3' H3' 0.8400
C2 C15 1.523(3)
C2 C3 1.540(3)
C2 C9 1.551(3)
C3 C4 1.530(3)
C3 C12 1.555(3)
C3 H3A 1.0000
C4 C4A 1.491(3)
C4 H4 1.0000
C5 C6 1.388(3)
C5 C4A 1.404(3)
C6 C7 1.397(3)
C6 H6 0.9500
C7 C8 1.394(3)
C7 C16 1.506(3)
C8 C8A 1.385(3)
C8 H8 0.9500
C16 H16A 0.9800
C16 H16B 0.9800
C16 H16C 0.9800
C9 C10 1.539(3)
C9 H9A 0.9900
C9 H9B 0.9900
C10 C11 1.519(3)
C10 H10A 0.9900
C10 H10B 0.9900
C11 C12 1.531(3)
C11 H11 1.0000
C12 C14 1.527(3)
C12 C13 1.540(3)
C13 H13A 0.9800
C13 H13B 0.9800
C13 H13C 0.9800
C14 H14A 0.9800
C14 H14B 0.9800
C14 H14C 0.9800
C15 H15A 0.9800
C15 H15B 0.9800
C15 H15C 0.9800
C16' C7' 1.509(3)
C16' H16D 0.9800
C16' H16E 0.9800
C16' H16F 0.9800
C2' C15' 1.530(2)
C2' C3' 1.540(3)
C2' C9' 1.543(3)
C3' C4' 1.536(2)
C3' C12' 1.543(3)
C3' H3'1 1.0000
C4' C4'A 1.493(3)
C4' H4' 1.0000
C5' C6' 1.397(3)
C5' C4'A 1.401(3)
C6' C7' 1.386(3)
C6' H6' 0.9500
C7' C8' 1.393(3)
C8' C8'A 1.388(3)
C8' H8' 0.9500
C9' C10' 1.532(3)
C9' H9'1 0.9900
C9' H9'2 0.9900
C10' C11' 1.515(4)
C10' H10C 0.9900
C10' H10D 0.9900
C11' C12' 1.533(3)
C11' H11' 1.0000
C12' C13' 1.534(4)
C12' C14' 1.536(3)
C13' H13D 0.9800
C13' H13E 0.9800
C13' H13F 0.9800
C14' H14D 0.9800
C14' H14E 0.9800
C14' H14F 0.9800
C15' H15D 0.9800
C15' H15E 0.9800
C15' H15F 0.9800
C4'A C8'A 1.395(3)
C4A C8A 1.386(3)

loop_
_geom_hbond_atom_site_label_D
_geom_hbond_atom_site_label_H
_geom_hbond_atom_site_label_A
_geom_hbond_distance_DH
_geom_hbond_distance_HA
_geom_hbond_distance_DA
_geom_hbond_angle_DHA
_geom_hbond_site_symmetry_A
O3 H3 O2' 0.84 2.06 2.8156(19) 149.0 .
O3' H3' O2 0.84 1.85 2.6740(19) 166.6 1_655
C6' H6' O2 0.95 2.52 3.200(2) 128.8 1_655

loop_
_geom_torsion_atom_site_label_1
_geom_torsion_atom_site_label_2
_geom_torsion_atom_site_label_3
_geom_torsion_atom_site_label_4
_geom_torsion
C8A O1 C2 C15 172.94(17)
C8A O1 C2 C3 52.9(2)
C8A O1 C2 C9 -68.3(2)
O1 C2 C3 C4 -58.87(19)
C15 C2 C3 C4 -170.47(17)
C9 C2 C3 C4 59.6(2)
O1 C2 C3 C12 -170.37(15)
C15 C2 C3 C12 78.0(2)
C9 C2 C3 C12 -51.9(2)
C11 O2 C4 C4A -131.80(17)
C11 O2 C4 C3 -7.7(2)
C2 C3 C4 O2 -84.76(19)
C12 C3 C4 O2 35.74(19)
C2 C3 C4 C4A 37.3(2)
C12 C3 C4 C4A 157.79(15)
O3 C5 C6 C7 -179.09(17)
C4A C5 C6 C7 1.0(3)
C5 C6 C7 C8 -0.3(3)
C5 C6 C7 C16 -179.95(18)
C6 C7 C8 C8A -0.3(3)
C16 C7 C8 C8A 179.30(18)
O1 C2 C9 C10 152.49(17)
C15 C2 C9 C10 -96.9(2)
C3 C2 C9 C10 33.4(2)
C2 C9 C10 C11 -37.4(3)
C4 O2 C11 C10 96.09(18)
C4 O2 C11 C12 -24.2(2)
C9 C10 C11 O2 -52.8(2)
C9 C10 C11 C12 61.6(2)
O2 C11 C12 C14 169.88(19)
C10 C11 C12 C14 52.3(3)
O2 C11 C12 C13 -71.1(2)
C10 C11 C12 C13 171.31(18)
O2 C11 C12 C3 44.87(18)
C10 C11 C12 C3 -72.75(19)
C4 C3 C12 C14 -170.75(19)
C2 C3 C12 C14 -54.3(2)
C4 C3 C12 C11 -48.79(17)
C2 C3 C12 C11 67.66(19)
C4 C3 C12 C13 65.9(2)
C2 C3 C12 C13 -177.65(17)
C8'A O1' C2' C15' 172.31(17)
C8'A O1' C2' C3' 51.9(2)
C8'A O1' C2' C9' -68.9(2)
O1' C2' C3' C4' -60.92(18)
C15' C2' C3' C4' -173.60(15)
C9' C2' C3' C4' 57.4(2)
O1' C2' C3' C12' -172.25(15)
C15' C2' C3' C12' 75.1(2)
C9' C2' C3' C12' -54.0(2)
C11' O2' C4' C4'A -130.22(18)
C11' O2' C4' C3' -6.0(2)
C2' C3' C4' O2' -85.36(17)
C12' C3' C4' O2' 35.18(19)
C2' C3' C4' C4'A 38.6(2)
C12' C3' C4' C4'A 159.19(16)
O3' C5' C6' C7' -176.27(18)
C4'A C5' C6' C7' 2.4(3)
C5' C6' C7' C8' -1.1(3)
C5' C6' C7' C16' 178.8(2)
C6' C7' C8' C8'A -1.2(3)
C16' C7' C8' C8'A 178.9(2)
O1' C2' C9' C10' 154.73(17)
C15' C2' C9' C10' -93.5(2)
C3' C2' C9' C10' 36.2(2)
C2' C9' C10' C11' -40.2(3)
C4' O2' C11' C10' 94.69(19)
C4' O2' C11' C12' -26.0(2)
C9' C10' C11' O2' -52.3(2)
C9' C10' C11' C12' 62.7(2)
O2' C11' C12' C13' -68.4(2)
C10' C11' C12' C13' 173.07(18)
O2' C11' C12' C14' 171.8(2)
C10' C11' C12' C14' 53.3(3)
O2' C11' C12' C3' 46.49(19)
C10' C11' C12' C3' -72.05(19)
C4' C3' C12' C11' -48.90(18)
C2' C3' C12' C11' 67.53(19)
C4' C3' C12' C13' 66.4(2)
C2' C3' C12' C13' -177.19(18)
C4' C3' C12' C14' -171.8(2)
C2' C3' C12' C14' -55.3(3)
O3' C5' C4'A C8'A 177.44(16)
C6' C5' C4'A C8'A -1.4(3)
O3' C5' C4'A C4' 6.0(3)
C6' C5' C4'A C4' -172.83(17)
O2' C4' C4'A C8'A 113.88(18)
C3' C4' C4'A C8'A -5.0(2)
O2' C4' C4'A C5' -74.9(2)
C3' C4' C4'A C5' 166.18(17)
C2' O1' C8'A C8' 164.38(17)
C2' O1' C8'A C4'A -17.4(3)
C7' C8' C8'A O1' -179.49(18)
C7' C8' C8'A C4'A 2.3(3)
C5' C4'A C8'A O1' -179.12(17)
C4' C4'A C8'A O1' -7.6(3)
C5' C4'A C8'A C8' -1.0(3)
C4' C4'A C8'A C8' 170.48(17)
O3 C5 C4A C8A 179.08(16)
C6 C5 C4A C8A -1.0(3)
O3 C5 C4A C4 3.7(3)
C6 C5 C4A C4 -176.43(17)
O2 C4 C4A C8A 110.65(19)
C3 C4 C4A C8A -6.9(2)
O2 C4 C4A C5 -74.1(2)
C3 C4 C4A C5 168.34(16)
C2 O1 C8A C8 159.67(17)
C2 O1 C8A C4A -21.7(2)
C7 C8 C8A O1 178.93(17)
C7 C8 C8A C4A 0.3(3)
C5 C4A C8A O1 -178.21(16)
C4 C4A C8A O1 -2.8(3)
C5 C4A C8A C8 0.4(3)
C4 C4A C8A C8 175.78(17)
